data_7030485
loop_
_publ_author_name
'Obuah, Collins'
'Munyaneza, Apollinaire'
'Guzei, Ilia A.'
'Darkwa, James'

_publ_section_title
;
 Ferrocenylpyrazolyl palladium complexes as catalysts for the
 polymerisation of 1-heptene and 1-octene to highly branched polyolefins.
;
_journal_issue 23
_journal_name_full 'Dalton transactions (Cambridge, England : 2003)'
_journal_page_first 8940
_journal_page_last 8950
_journal_paper_doi 10.1039/c4dt00931b
_journal_volume 43
_journal_year 2014
_chemical_formula_moiety 'C36 H38 Br2 Cl2 Fe2 N4 O4 Pd, C7 H8'
_chemical_formula_sum 'C43 H46 Br2 Cl2 Fe2 N4 O4 Pd'
_chemical_formula_weight 1131.66
_space_group_IT_number 2
_symmetry_cell_setting triclinic
_symmetry_Int_Tables_number 2
_symmetry_space_group_name_Hall '-P 1'
_symmetry_space_group_name_H-M 'P -1'
_atom_sites_solution_hydrogens geom
_atom_sites_solution_primary direct
_atom_sites_solution_secondary difmap
_cell_angle_alpha 73.8260(10)
_cell_angle_beta 65.0910(10)
_cell_angle_gamma 68.1850(10)
_cell_formula_units_Z 1
_cell_length_a 10.3794(10)
_cell_length_b 10.6414(10)
_cell_length_c 11.7203(11)
_cell_measurement_reflns_used 2564
_cell_measurement_temperature 100(2)
_cell_measurement_theta_max 28.7183
_cell_measurement_theta_min 2.2620
_cell_volume 1078.51(18)
_computing_cell_refinement 'SAINT (Bruker-AXS, 2007)'
_computing_data_collection 'SMART (Bruker-AXS, 2000)'
_computing_data_reduction 'SAINT (Bruker-AXS, 2007)'
_computing_molecular_graphics 'SHELXTL Ver. 6.10'
_computing_publication_material 'SHELXTL Ver. 6.10'
_computing_structure_refinement 'SHELXTL Ver. 6.10'
_computing_structure_solution 'SHELXTL Ver. 6.10 (Sheldrick, 2008)'
_diffrn_ambient_temperature 100(2)
_diffrn_measured_fraction_theta_full 0.992
_diffrn_measured_fraction_theta_max 0.943
_diffrn_measurement_device_type 'Bruker CCD-1000 area detector'
_diffrn_measurement_method '0.30\% \w scans'
_diffrn_radiation_monochromator graphite
_diffrn_radiation_source 'fine-focus sealed tube'
_diffrn_radiation_type Mo-K\a
_diffrn_radiation_wavelength 0.71073
_diffrn_reflns_av_R_equivalents 0.0000
_diffrn_reflns_av_sigmaI/netI 0.0363
_diffrn_reflns_limit_h_max 14
_diffrn_reflns_limit_h_min -12
_diffrn_reflns_limit_k_max 14
_diffrn_reflns_limit_k_min -13
_diffrn_reflns_limit_l_max 15
_diffrn_reflns_limit_l_min 0
_diffrn_reflns_number 5699
_diffrn_reflns_theta_full 25.00
_diffrn_reflns_theta_max 29.56
_diffrn_reflns_theta_min 1.94
_exptl_absorpt_coefficient_mu 3.099
_exptl_absorpt_correction_T_max 0.5761
_exptl_absorpt_correction_T_min 0.3703
_exptl_absorpt_correction_type multi-scan
_exptl_absorpt_process_details
;
SADABS  (Bruker-AXS, 2003)
;
_exptl_crystal_colour orange
_exptl_crystal_density_diffrn 1.742
_exptl_crystal_density_method 'not measured'
_exptl_crystal_description block
_exptl_crystal_F_000 566
_exptl_crystal_size_max 0.40
_exptl_crystal_size_mid 0.30
_exptl_crystal_size_min 0.20
_refine_diff_density_max 1.913
_refine_diff_density_min -1.101
_refine_diff_density_rms 0.150
_refine_ls_extinction_method none
_refine_ls_goodness_of_fit_ref 0.948
_refine_ls_hydrogen_treatment constr
_refine_ls_matrix_type full
_refine_ls_number_parameters 241
_refine_ls_number_reflns 5710
_refine_ls_number_restraints 0
_refine_ls_restrained_S_all 0.948
_refine_ls_R_factor_all 0.0539
_refine_ls_R_factor_gt 0.0443
_refine_ls_shift/su_max 0.001
_refine_ls_shift/su_mean 0.000
_refine_ls_structure_factor_coef Fsqd
_refine_ls_weighting_details 'calc w=1/[\s^2^(Fo^2^)+(0.0779P)^2^+2.3923P] where P=(Fo^2^+2Fc^2^)/3'
_refine_ls_weighting_scheme calc
_refine_ls_wR_factor_gt 0.1187
_refine_ls_wR_factor_ref 0.1250
_reflns_number_gt 4775
_reflns_number_total 5710
_reflns_threshold_expression I>2\s(I)
_cod_data_source_file c4dt00931b2.cif
_cod_data_source_block darkwa114
_cod_depositor_comments 'Adding full bibliography for 7030484--7030489.cif.'
_cod_original_cell_volume 1078.52(18)
_cod_original_sg_symbol_Hall '-P 1        '
_cod_original_sg_symbol_H-M 'P -1        '
_cod_database_code 7030485

loop_
_symmetry_equiv_pos_as_xyz
'x, y, z'
'-x, -y, -z'

loop_
_atom_site_label
_atom_site_type_symbol
_atom_site_fract_x
_atom_site_fract_y
_atom_site_fract_z
_atom_site_U_iso_or_equiv
_atom_site_adp_type
_atom_site_occupancy
_atom_site_symmetry_multiplicity
_atom_site_calc_flag
_atom_site_refinement_flags
_atom_site_disorder_assembly
_atom_site_disorder_group
Pd1 Pd 0.0000 0.0000 1.0000 0.01633(10) Uani 1 2 d S . .
Br1 Br -0.36615(5) 0.45967(4) 1.13180(4) 0.03492(12) Uani 1 1 d . . .
Fe1 Fe -0.06330(6) 0.68559(5) 0.65743(5) 0.02483(13) Uani 1 1 d . . .
Cl1 Cl 0.01515(10) -0.03929(9) 0.81099(8) 0.02559(18) Uani 1 1 d . . .
O1 O 0.3115(3) 0.0156(3) 0.9231(3) 0.0333(6) Uani 1 1 d . . .
O2 O 0.3834(3) 0.2073(3) 0.8431(3) 0.0371(7) Uani 1 1 d . . .
N1 N 0.0210(3) 0.1881(3) 0.9190(3) 0.0189(5) Uani 1 1 d . . .
N2 N -0.0890(3) 0.2979(3) 0.8974(3) 0.0188(5) Uani 1 1 d . . .
C1 C 0.1526(5) 0.6870(5) 0.5850(4) 0.0386(10) Uani 1 1 d . . .
H1 H 0.2173 0.6664 0.6354 0.046 Uiso 1 1 calc R . .
C2 C 0.0595(6) 0.8179(5) 0.5545(4) 0.0371(10) Uani 1 1 d . . .
H2 H 0.0476 0.9056 0.5788 0.044 Uiso 1 1 calc R . .
C3 C -0.0127(5) 0.8019(4) 0.4817(4) 0.0352(9) Uani 1 1 d . . .
H3 H -0.0855 0.8765 0.4469 0.042 Uiso 1 1 calc R . .
C4 C 0.0357(5) 0.6610(4) 0.4680(4) 0.0349(9) Uani 1 1 d . . .
H4 H 0.0026 0.6193 0.4224 0.042 Uiso 1 1 calc R . .
C5 C 0.1377(5) 0.5902(5) 0.5323(4) 0.0368(9) Uani 1 1 d . . .
H5 H 0.1894 0.4897 0.5396 0.044 Uiso 1 1 calc R . .
C6 C -0.1234(4) 0.6640(4) 0.8487(4) 0.0269(7) Uani 1 1 d . . .
H6 H -0.0605 0.6606 0.8954 0.032 Uiso 1 1 calc R . .
C7 C -0.2217(5) 0.7838(4) 0.8057(4) 0.0328(8) Uani 1 1 d . . .
H7 H -0.2394 0.8796 0.8163 0.039 Uiso 1 1 calc R . .
C8 C -0.2901(5) 0.7431(4) 0.7449(4) 0.0330(8) Uani 1 1 d . . .
H8 H -0.3628 0.8060 0.7039 0.040 Uiso 1 1 calc R . .
C9 C -0.2338(4) 0.5979(4) 0.7485(4) 0.0271(7) Uani 1 1 d . . .
H9 H -0.2607 0.5415 0.7113 0.033 Uiso 1 1 calc R . .
C10 C -0.1315(4) 0.5483(3) 0.8134(3) 0.0216(6) Uani 1 1 d . . .
C11 C -0.0404(4) 0.4107(3) 0.8431(3) 0.0204(6) Uani 1 1 d . . .
C12 C 0.1080(4) 0.3696(3) 0.8300(3) 0.0220(6) Uani 1 1 d . . .
H12 H 0.1735 0.4247 0.7954 0.026 Uiso 1 1 calc R . .
C13 C 0.1408(4) 0.2315(3) 0.8780(3) 0.0206(6) Uani 1 1 d . . .
C14 C 0.2856(4) 0.1370(4) 0.8862(3) 0.0240(7) Uani 1 1 d . . .
C15 C 0.5321(5) 0.1329(6) 0.8447(7) 0.0596(17) Uani 1 1 d . . .
H15A H 0.5410 0.1463 0.9211 0.072 Uiso 1 1 calc R . .
H15B H 0.5507 0.0339 0.8483 0.072 Uiso 1 1 calc R . .
C16 C 0.6400(6) 0.1817(6) 0.7320(5) 0.0490(12) Uani 1 1 d . . .
H16A H 0.6479 0.1487 0.6584 0.073 Uiso 1 1 calc R . .
H16B H 0.7368 0.1477 0.7421 0.073 Uiso 1 1 calc R . .
H16C H 0.6087 0.2819 0.7186 0.073 Uiso 1 1 calc R . .
C17 C -0.2388(4) 0.2861(3) 0.9381(4) 0.0238(7) Uani 1 1 d . . .
H17A H -0.2318 0.2010 0.9140 0.029 Uiso 1 1 calc R . .
H17B H -0.2963 0.3642 0.8930 0.029 Uiso 1 1 calc R . .
C18 C -0.3212(4) 0.2838(3) 1.0807(3) 0.0299(8) Uani 1 1 d . . .
H18A H -0.2597 0.2112 1.1262 0.036 Uiso 1 1 calc R . .
H18B H -0.4149 0.2618 1.1050 0.036 Uiso 1 1 calc R . .
C19 C 0.5587(4) -0.2440(3) 0.5014(3) 0.068(3) Uiso 0.50 1 d PR A -1
H19A H 0.6787 -0.2936 0.4729 0.102 Uiso 0.50 1 d PR B -1
H19B H 0.5205 -0.2653 0.4364 0.102 Uiso 0.50 1 d PR C -1
H19C H 0.5054 -0.2934 0.5968 0.102 Uiso 0.50 1 d PR D -1
C20 C 0.5217(4) -0.0917(3) 0.4976(3) 0.049(2) Uiso 0.50 1 d PR A -1
C21 C 0.3858(4) -0.0187(3) 0.5790(3) 0.046(2) Uiso 0.50 1 d PR A -1
H21 H 0.3074 -0.0732 0.6475 0.055 Uiso 0.50 1 d PR E -1
C22 C 0.3499(4) 0.1225(3) 0.5736(3) 0.059(3) Uiso 0.50 1 d PR A -1
H22 H 0.2440 0.1769 0.6378 0.071 Uiso 0.50 1 d PR F -1
C23 C 0.4498(4) 0.1937(3) 0.4864(3) 0.071(4) Uiso 0.50 1 d PR A -1
H23 H 0.4222 0.3035 0.4822 0.085 Uiso 0.50 1 d PR G -1
C24 C 0.5858(4) 0.1222(3) 0.4049(3) 0.062(3) Uiso 0.50 1 d PR A -1
H24 H 0.6647 0.1764 0.3370 0.075 Uiso 0.50 1 d PR H -1
C25 C 0.6211(4) -0.0190(3) 0.4108(3) 0.040(2) Uiso 0.50 1 d PR A -1
H25 H 0.7275 -0.0737 0.3471 0.048 Uiso 0.50 1 d PR I -1

loop_
_atom_site_aniso_label
_atom_site_aniso_U_11
_atom_site_aniso_U_22
_atom_site_aniso_U_33
_atom_site_aniso_U_23
_atom_site_aniso_U_13
_atom_site_aniso_U_12
Pd1 0.01858(17) 0.01195(16) 0.02070(18) 0.00216(11) -0.00944(13) -0.00728(12)
Br1 0.0323(2) 0.0307(2) 0.0391(2) -0.00900(16) -0.00898(17) -0.00789(17)
Fe1 0.0315(3) 0.0179(2) 0.0271(3) 0.00275(19) -0.0145(2) -0.0090(2)
Cl1 0.0339(5) 0.0227(4) 0.0246(4) -0.0003(3) -0.0146(3) -0.0104(3)
O1 0.0294(14) 0.0187(12) 0.0513(18) 0.0054(11) -0.0209(13) -0.0064(11)
O2 0.0249(13) 0.0236(14) 0.064(2) 0.0115(13) -0.0238(14) -0.0120(11)
N1 0.0196(13) 0.0147(12) 0.0243(13) 0.0012(10) -0.0104(11) -0.0068(10)
N2 0.0209(13) 0.0127(12) 0.0239(13) 0.0022(10) -0.0106(11) -0.0065(10)
C1 0.042(2) 0.045(3) 0.034(2) 0.0089(18) -0.0172(19) -0.025(2)
C2 0.053(3) 0.033(2) 0.033(2) 0.0077(16) -0.0189(19) -0.027(2)
C3 0.049(3) 0.031(2) 0.0294(19) 0.0099(15) -0.0179(18) -0.0220(19)
C4 0.045(2) 0.032(2) 0.0295(19) 0.0009(15) -0.0120(17) -0.0188(19)
C5 0.037(2) 0.033(2) 0.033(2) 0.0026(16) -0.0070(17) -0.0139(18)
C6 0.0312(19) 0.0186(16) 0.0310(18) -0.0013(13) -0.0128(15) -0.0070(14)
C7 0.038(2) 0.0181(17) 0.038(2) -0.0053(15) -0.0147(17) -0.0012(16)
C8 0.031(2) 0.0242(19) 0.035(2) 0.0033(15) -0.0141(17) -0.0021(16)
C9 0.0265(18) 0.0219(17) 0.0351(19) -0.0001(14) -0.0167(15) -0.0056(14)
C10 0.0253(16) 0.0141(14) 0.0247(16) 0.0025(12) -0.0101(13) -0.0074(13)
C11 0.0272(17) 0.0149(14) 0.0214(15) 0.0037(11) -0.0114(13) -0.0099(13)
C12 0.0254(17) 0.0178(15) 0.0235(16) 0.0032(12) -0.0089(13) -0.0112(13)
C13 0.0221(16) 0.0187(15) 0.0246(16) 0.0010(12) -0.0109(13) -0.0098(13)
C14 0.0209(16) 0.0222(16) 0.0299(17) 0.0012(13) -0.0104(14) -0.0095(13)
C15 0.028(2) 0.039(3) 0.105(5) 0.022(3) -0.036(3) -0.012(2)
C16 0.033(2) 0.068(4) 0.047(3) -0.009(2) -0.016(2) -0.013(2)
C17 0.0216(16) 0.0155(15) 0.0374(19) 0.0014(13) -0.0146(14) -0.0078(13)
C18 0.0244(17) 0.0211(17) 0.039(2) -0.0013(15) -0.0070(15) -0.0083(14)

loop_
_atom_type_symbol
_atom_type_description
_atom_type_scat_dispersion_real
_atom_type_scat_dispersion_imag
_atom_type_scat_source
C C 0.0033 0.0016 'International Tables Vol C Tables 4.2.6.8 and 6.1.1.4'
H H 0.0000 0.0000 'International Tables Vol C Tables 4.2.6.8 and 6.1.1.4'
N N 0.0061 0.0033 'International Tables Vol C Tables 4.2.6.8 and 6.1.1.4'
O O 0.0106 0.0060 'International Tables Vol C Tables 4.2.6.8 and 6.1.1.4'
Cl Cl 0.1484 0.1585 'International Tables Vol C Tables 4.2.6.8 and 6.1.1.4'
Fe Fe 0.3463 0.8444 'International Tables Vol C Tables 4.2.6.8 and 6.1.1.4'
Br Br -0.2901 2.4595 'International Tables Vol C Tables 4.2.6.8 and 6.1.1.4'
Pd Pd -0.9988 1.0072 'International Tables Vol C Tables 4.2.6.8 and 6.1.1.4'

loop_
_geom_angle_atom_site_label_1
_geom_angle_atom_site_label_2
_geom_angle_atom_site_label_3
_geom_angle
_geom_angle_site_symmetry_1
_geom_angle_site_symmetry_3
_geom_angle_publ_flag
N1 Pd1 N1 180.0(2) 2_557 . yes
N1 Pd1 Cl1 89.90(8) 2_557 . yes
N1 Pd1 Cl1 90.10(8) . . yes
N1 Pd1 Cl1 90.10(8) 2_557 2_557 yes
N1 Pd1 Cl1 89.90(8) . 2_557 yes
Cl1 Pd1 Cl1 180.0 . 2_557 yes
C6 Fe1 C7 41.03(15) . . ?
C6 Fe1 C2 115.53(16) . . ?
C7 Fe1 C2 103.77(18) . . ?
C6 Fe1 C1 105.38(17) . . ?
C7 Fe1 C1 123.55(19) . . ?
C2 Fe1 C1 40.74(19) . . ?
C6 Fe1 C10 41.57(14) . . ?
C7 Fe1 C10 69.25(15) . . ?
C2 Fe1 C10 152.10(16) . . ?
C1 Fe1 C10 119.48(16) . . ?
C6 Fe1 C3 150.58(16) . . ?
C7 Fe1 C3 116.97(18) . . ?
C2 Fe1 C3 40.84(17) . . ?
C1 Fe1 C3 68.32(18) . . ?
C10 Fe1 C3 166.48(16) . . ?
C6 Fe1 C5 126.67(17) . . ?
C7 Fe1 C5 162.54(19) . . ?
C2 Fe1 C5 68.57(19) . . ?
C1 Fe1 C5 40.67(19) . . ?
C10 Fe1 C5 109.76(16) . . ?
C3 Fe1 C5 68.17(18) . . ?
C6 Fe1 C8 68.70(16) . . ?
C7 Fe1 C8 40.73(18) . . ?
C2 Fe1 C8 124.57(19) . . ?
C1 Fe1 C8 161.55(19) . . ?
C10 Fe1 C8 68.45(15) . . ?
C3 Fe1 C8 107.75(18) . . ?
C5 Fe1 C8 156.36(19) . . ?
C6 Fe1 C9 69.24(16) . . ?
C7 Fe1 C9 69.02(17) . . ?
C2 Fe1 C9 163.71(17) . . ?
C1 Fe1 C9 155.33(17) . . ?
C10 Fe1 C9 40.66(14) . . ?
C3 Fe1 C9 128.18(17) . . ?
C5 Fe1 C9 122.33(17) . . ?
C8 Fe1 C9 40.75(15) . . ?
C6 Fe1 C4 165.75(17) . . ?
C7 Fe1 C4 153.14(18) . . ?
C2 Fe1 C4 68.57(17) . . ?
C1 Fe1 C4 68.23(18) . . ?
C10 Fe1 C4 129.33(16) . . ?
C3 Fe1 C4 40.56(17) . . ?
C5 Fe1 C4 40.39(18) . . ?
C8 Fe1 C4 121.34(18) . . ?
C9 Fe1 C4 110.90(17) . . ?
C14 O2 C15 117.4(3) . . ?
C13 N1 N2 106.3(3) . . ?
C13 N1 Pd1 128.7(2) . . ?
N2 N1 Pd1 125.1(2) . . ?
N1 N2 C11 111.0(3) . . ?
N1 N2 C17 119.9(3) . . ?
C11 N2 C17 129.0(3) . . ?
C2 C1 C5 108.4(4) . . ?
C2 C1 Fe1 69.6(3) . . ?
C5 C1 Fe1 70.1(3) . . ?
C2 C1 H1 125.8 . . ?
C5 C1 H1 125.8 . . ?
Fe1 C1 H1 125.8 . . ?
C1 C2 C3 107.6(4) . . ?
C1 C2 Fe1 69.7(2) . . ?
C3 C2 Fe1 70.0(2) . . ?
C1 C2 H2 126.2 . . ?
C3 C2 H2 126.2 . . ?
Fe1 C2 H2 126.2 . . ?
C4 C3 C2 108.2(4) . . ?
C4 C3 Fe1 70.2(2) . . ?
C2 C3 Fe1 69.2(2) . . ?
C4 C3 H3 125.9 . . ?
C2 C3 H3 125.9 . . ?
Fe1 C3 H3 125.9 . . ?
C5 C4 C3 107.7(4) . . ?
C5 C4 Fe1 69.4(2) . . ?
C3 C4 Fe1 69.2(2) . . ?
C5 C4 H4 126.1 . . ?
C3 C4 H4 126.1 . . ?
Fe1 C4 H4 126.1 . . ?
C4 C5 C1 108.1(4) . . ?
C4 C5 Fe1 70.2(3) . . ?
C1 C5 Fe1 69.2(3) . . ?
C4 C5 H5 126.0 . . ?
C1 C5 H5 126.0 . . ?
Fe1 C5 H5 126.0 . . ?
C7 C6 C10 107.7(3) . . ?
C7 C6 Fe1 69.8(2) . . ?
C10 C6 Fe1 69.7(2) . . ?
C7 C6 H6 126.1 . . ?
C10 C6 H6 126.1 . . ?
Fe1 C6 H6 126.1 . . ?
C8 C7 C6 107.9(3) . . ?
C8 C7 Fe1 70.3(2) . . ?
C6 C7 Fe1 69.2(2) . . ?
C8 C7 H7 126.0 . . ?
C6 C7 H7 126.0 . . ?
Fe1 C7 H7 126.0 . . ?
C7 C8 C9 108.7(3) . . ?
C7 C8 Fe1 69.0(2) . . ?
C9 C8 Fe1 69.7(2) . . ?
C7 C8 H8 125.6 . . ?
C9 C8 H8 125.6 . . ?
Fe1 C8 H8 125.6 . . ?
C10 C9 C8 107.6(3) . . ?
C10 C9 Fe1 69.1(2) . . ?
C8 C9 Fe1 69.5(2) . . ?
C10 C9 H9 126.2 . . ?
C8 C9 H9 126.2 . . ?
Fe1 C9 H9 126.2 . . ?
C9 C10 C6 108.0(3) . . ?
C9 C10 C11 131.6(3) . . ?
C6 C10 C11 120.4(3) . . ?
C9 C10 Fe1 70.2(2) . . ?
C6 C10 Fe1 68.7(2) . . ?
C11 C10 Fe1 125.2(3) . . ?
N2 C11 C12 106.5(3) . . ?
N2 C11 C10 125.8(3) . . ?
C12 C11 C10 127.7(3) . . ?
C13 C12 C11 105.7(3) . . ?
C13 C12 H12 127.1 . . ?
C11 C12 H12 127.1 . . ?
N1 C13 C12 110.6(3) . . ?
N1 C13 C14 121.6(3) . . ?
C12 C13 C14 127.9(3) . . ?
O1 C14 O2 125.2(3) . . ?
O1 C14 C13 125.8(3) . . ?
O2 C14 C13 109.0(3) . . ?
C16 C15 O2 109.7(4) . . ?
C16 C15 H15A 109.7 . . ?
O2 C15 H15A 109.7 . . ?
C16 C15 H15B 109.7 . . ?
O2 C15 H15B 109.7 . . ?
H15A C15 H15B 108.2 . . ?
C15 C16 H16A 109.5 . . ?
C15 C16 H16B 109.5 . . ?
H16A C16 H16B 109.5 . . ?
C15 C16 H16C 109.5 . . ?
H16A C16 H16C 109.5 . . ?
H16B C16 H16C 109.5 . . ?
N2 C17 C18 112.6(3) . . ?
N2 C17 H17A 109.1 . . ?
C18 C17 H17A 109.1 . . ?
N2 C17 H17B 109.1 . . ?
C18 C17 H17B 109.1 . . ?
H17A C17 H17B 107.8 . . ?
C17 C18 Br1 111.4(2) . . ?
C17 C18 H18A 109.3 . . ?
Br1 C18 H18A 109.3 . . ?
C17 C18 H18B 109.3 . . ?
Br1 C18 H18B 109.3 . . ?
H18A C18 H18B 108.0 . . ?
C20 C19 H19A 111.5 . . ?
C20 C19 H19B 111.1 . . ?
H19A C19 H19B 107.3 . . ?
C20 C19 H19C 111.5 . . ?
H19A C19 H19C 108.0 . . ?
H19B C19 H19C 107.3 . . ?
C21 C20 C25 118.2 . . ?
C21 C20 C19 120.9 . . ?
C25 C20 C19 120.9 . . ?
C22 C21 C20 121.1 . . ?
C22 C21 H21 119.6 . . ?
C20 C21 H21 119.4 . . ?
C21 C22 C23 120.2 . . ?
C21 C22 H22 119.8 . . ?
C23 C22 H22 120.1 . . ?
C22 C23 C24 119.4 . . ?
C22 C23 H23 120.3 . . ?
C24 C23 H23 120.3 . . ?
C25 C24 C23 120.2 . . ?
C25 C24 H24 119.8 . . ?
C23 C24 H24 120.1 . . ?
C24 C25 C20 121.1 . . ?
C24 C25 H25 119.6 . . ?
C20 C25 H25 119.4 . . ?

loop_
_geom_bond_atom_site_label_1
_geom_bond_atom_site_label_2
_geom_bond_distance
_geom_bond_site_symmetry_2
_geom_bond_publ_flag
Pd1 N1 2.011(3) 2_557 yes
Pd1 N1 2.011(3) . yes
Pd1 Cl1 2.2980(8) . yes
Pd1 Cl1 2.2980(8) 2_557 yes
Br1 C18 1.955(3) . ?
Fe1 C6 2.027(4) . ?
Fe1 C7 2.036(4) . ?
Fe1 C2 2.039(4) . ?
Fe1 C1 2.039(5) . ?
Fe1 C10 2.041(3) . ?
Fe1 C3 2.050(4) . ?
Fe1 C5 2.052(5) . ?
Fe1 C8 2.052(4) . ?
Fe1 C9 2.055(4) . ?
Fe1 C4 2.063(4) . ?
O1 C14 1.207(5) . ?
O2 C14 1.330(4) . ?
O2 C15 1.455(5) . ?
N1 C13 1.338(4) . ?
N1 N2 1.349(4) . ?
N2 C11 1.362(4) . ?
N2 C17 1.466(4) . ?
C1 C2 1.420(7) . ?
C1 C5 1.422(7) . ?
C1 H1 1.0000 . ?
C2 C3 1.426(6) . ?
C2 H2 1.0000 . ?
C3 C4 1.425(6) . ?
C3 H3 1.0000 . ?
C4 C5 1.421(6) . ?
C4 H4 1.0000 . ?
C5 H5 1.0000 . ?
C6 C7 1.424(5) . ?
C6 C10 1.444(5) . ?
C6 H6 1.0000 . ?
C7 C8 1.423(6) . ?
C7 H7 1.0000 . ?
C8 C9 1.430(5) . ?
C8 H8 1.0000 . ?
C9 C10 1.423(5) . ?
C9 H9 1.0000 . ?
C10 C11 1.457(5) . ?
C11 C12 1.388(5) . ?
C12 C13 1.387(5) . ?
C12 H12 0.9500 . ?
C13 C14 1.491(5) . ?
C15 C16 1.440(8) . ?
C15 H15A 0.9900 . ?
C15 H15B 0.9900 . ?
C16 H16A 0.9800 . ?
C16 H16B 0.9800 . ?
C16 H16C 0.9800 . ?
C17 C18 1.521(5) . ?
C17 H17A 0.9900 . ?
C17 H17B 0.9900 . ?
C18 H18A 0.9900 . ?
C18 H18B 0.9900 . ?
C19 C20 1.5126 . ?
C19 H19A 1.0958 . ?
C19 H19B 1.0987 . ?
C19 H19C 1.0958 . ?
C20 C21 1.4029 . ?
C20 C25 1.4029 . ?
C21 C22 1.3975 . ?
C21 H21 1.0885 . ?
C22 C23 1.3977 . ?
C22 H22 1.0874 . ?
C23 C24 1.3977 . ?
C23 H23 1.0871 . ?
C24 C25 1.3975 . ?
C24 H24 1.0874 . ?
C25 H25 1.0885 . ?

loop_
_geom_torsion_atom_site_label_1
_geom_torsion_atom_site_label_2
_geom_torsion_atom_site_label_3
_geom_torsion_atom_site_label_4
_geom_torsion
_geom_torsion_site_symmetry_1
Cl1 Pd1 N1 C13 -102.4(3) .
Cl1 Pd1 N1 C13 77.6(3) 2_557
Cl1 Pd1 N1 N2 78.6(3) .
Cl1 Pd1 N1 N2 -101.4(3) 2_557
C13 N1 N2 C11 0.0(4) .
Pd1 N1 N2 C11 179.1(2) .
C13 N1 N2 C17 -176.8(3) .
Pd1 N1 N2 C17 2.3(4) .
C6 Fe1 C1 C2 -111.4(3) .
C7 Fe1 C1 C2 -70.6(3) .
C10 Fe1 C1 C2 -154.1(2) .
C3 Fe1 C1 C2 38.2(3) .
C5 Fe1 C1 C2 119.5(4) .
C8 Fe1 C1 C2 -42.9(6) .
C9 Fe1 C1 C2 174.9(4) .
C4 Fe1 C1 C2 82.0(3) .
C6 Fe1 C1 C5 129.1(3) .
C7 Fe1 C1 C5 169.9(2) .
C2 Fe1 C1 C5 -119.5(4) .
C10 Fe1 C1 C5 86.4(3) .
C3 Fe1 C1 C5 -81.3(3) .
C8 Fe1 C1 C5 -162.4(5) .
C9 Fe1 C1 C5 55.4(5) .
C4 Fe1 C1 C5 -37.5(2) .
C5 C1 C2 C3 -0.4(5) .
Fe1 C1 C2 C3 -60.0(3) .
C5 C1 C2 Fe1 59.6(3) .
C6 Fe1 C2 C1 84.0(3) .
C7 Fe1 C2 C1 126.0(3) .
C10 Fe1 C2 C1 54.4(5) .
C3 Fe1 C2 C1 -118.5(4) .
C5 Fe1 C2 C1 -37.5(3) .
C8 Fe1 C2 C1 164.8(3) .
C9 Fe1 C2 C1 -172.4(5) .
C4 Fe1 C2 C1 -81.1(3) .
C6 Fe1 C2 C3 -157.5(3) .
C7 Fe1 C2 C3 -115.5(3) .
C1 Fe1 C2 C3 118.5(4) .
C10 Fe1 C2 C3 173.0(3) .
C5 Fe1 C2 C3 81.0(3) .
C8 Fe1 C2 C3 -76.6(3) .
C9 Fe1 C2 C3 -53.9(7) .
C4 Fe1 C2 C3 37.4(3) .
C1 C2 C3 C4 0.2(5) .
Fe1 C2 C3 C4 -59.6(3) .
C1 C2 C3 Fe1 59.8(3) .
C6 Fe1 C3 C4 164.3(3) .
C7 Fe1 C3 C4 -160.9(3) .
C2 Fe1 C3 C4 119.5(4) .
C1 Fe1 C3 C4 81.4(3) .
C10 Fe1 C3 C4 -46.3(8) .
C5 Fe1 C3 C4 37.5(3) .
C8 Fe1 C3 C4 -117.8(3) .
C9 Fe1 C3 C4 -77.2(3) .
C6 Fe1 C3 C2 44.8(5) .
C7 Fe1 C3 C2 79.6(3) .
C1 Fe1 C3 C2 -38.1(3) .
C10 Fe1 C3 C2 -165.8(7) .
C5 Fe1 C3 C2 -82.0(3) .
C8 Fe1 C3 C2 122.7(3) .
C9 Fe1 C3 C2 163.2(3) .
C4 Fe1 C3 C2 -119.5(4) .
C2 C3 C4 C5 0.0(5) .
Fe1 C3 C4 C5 -58.9(3) .
C2 C3 C4 Fe1 58.9(3) .
C6 Fe1 C4 C5 -27.9(8) .
C7 Fe1 C4 C5 159.6(4) .
C2 Fe1 C4 C5 81.7(3) .
C1 Fe1 C4 C5 37.7(3) .
C10 Fe1 C4 C5 -73.2(3) .
C3 Fe1 C4 C5 119.4(4) .
C8 Fe1 C4 C5 -160.0(3) .
C9 Fe1 C4 C5 -115.8(3) .
C6 Fe1 C4 C3 -147.3(6) .
C7 Fe1 C4 C3 40.2(5) .
C2 Fe1 C4 C3 -37.7(3) .
C1 Fe1 C4 C3 -81.7(3) .
C10 Fe1 C4 C3 167.4(2) .
C5 Fe1 C4 C3 -119.4(4) .
C8 Fe1 C4 C3 80.6(3) .
C9 Fe1 C4 C3 124.8(3) .
C3 C4 C5 C1 -0.2(5) .
Fe1 C4 C5 C1 -59.0(3) .
C3 C4 C5 Fe1 58.8(3) .
C2 C1 C5 C4 0.4(5) .
Fe1 C1 C5 C4 59.7(3) .
C2 C1 C5 Fe1 -59.3(3) .
C6 Fe1 C5 C4 171.7(2) .
C7 Fe1 C5 C4 -148.4(5) .
C2 Fe1 C5 C4 -81.7(3) .
C1 Fe1 C5 C4 -119.3(4) .
C10 Fe1 C5 C4 128.1(2) .
C3 Fe1 C5 C4 -37.6(2) .
C8 Fe1 C5 C4 46.9(5) .
C9 Fe1 C5 C4 84.7(3) .
C6 Fe1 C5 C1 -69.0(3) .
C7 Fe1 C5 C1 -29.1(7) .
C2 Fe1 C5 C1 37.6(2) .
C10 Fe1 C5 C1 -112.6(3) .
C3 Fe1 C5 C1 81.7(3) .
C8 Fe1 C5 C1 166.2(4) .
C9 Fe1 C5 C1 -156.0(2) .
C4 Fe1 C5 C1 119.3(4) .
C2 Fe1 C6 C7 81.5(3) .
C1 Fe1 C6 C7 123.9(3) .
C10 Fe1 C6 C7 -118.8(3) .
C3 Fe1 C6 C7 50.8(5) .
C5 Fe1 C6 C7 163.0(3) .
C8 Fe1 C6 C7 -37.7(2) .
C9 Fe1 C6 C7 -81.5(3) .
C4 Fe1 C6 C7 -174.8(6) .
C7 Fe1 C6 C10 118.8(3) .
C2 Fe1 C6 C10 -159.6(2) .
C1 Fe1 C6 C10 -117.3(2) .
C3 Fe1 C6 C10 169.7(3) .
C5 Fe1 C6 C10 -78.2(3) .
C8 Fe1 C6 C10 81.1(2) .
C9 Fe1 C6 C10 37.3(2) .
C4 Fe1 C6 C10 -56.0(8) .
C10 C6 C7 C8 0.2(5) .
Fe1 C6 C7 C8 59.8(3) .
C10 C6 C7 Fe1 -59.6(3) .
C6 Fe1 C7 C8 -119.1(3) .
C2 Fe1 C7 C8 127.6(2) .
C1 Fe1 C7 C8 167.0(2) .
C10 Fe1 C7 C8 -80.7(2) .
C3 Fe1 C7 C8 86.2(3) .
C5 Fe1 C7 C8 -170.7(5) .
C9 Fe1 C7 C8 -37.0(2) .
C4 Fe1 C7 C8 58.1(5) .
C2 Fe1 C7 C6 -113.2(3) .
C1 Fe1 C7 C6 -73.9(3) .
C10 Fe1 C7 C6 38.4(2) .
C3 Fe1 C7 C6 -154.7(2) .
C5 Fe1 C7 C6 -51.6(6) .
C8 Fe1 C7 C6 119.1(3) .
C9 Fe1 C7 C6 82.1(2) .
C4 Fe1 C7 C6 177.2(3) .
C6 C7 C8 C9 -0.5(5) .
Fe1 C7 C8 C9 58.6(3) .
C6 C7 C8 Fe1 -59.1(3) .
C6 Fe1 C8 C7 38.0(2) .
C2 Fe1 C8 C7 -69.1(3) .
C1 Fe1 C8 C7 -36.4(6) .
C10 Fe1 C8 C7 82.8(2) .
C3 Fe1 C8 C7 -111.0(2) .
C5 Fe1 C8 C7 173.0(4) .
C9 Fe1 C8 C7 120.5(3) .
C4 Fe1 C8 C7 -153.3(2) .
C6 Fe1 C8 C9 -82.5(2) .
C7 Fe1 C8 C9 -120.5(3) .
C2 Fe1 C8 C9 170.4(2) .
C1 Fe1 C8 C9 -156.9(5) .
C10 Fe1 C8 C9 -37.7(2) .
C3 Fe1 C8 C9 128.5(2) .
C5 Fe1 C8 C9 52.6(5) .
C4 Fe1 C8 C9 86.2(3) .
C7 C8 C9 C10 0.7(5) .
Fe1 C8 C9 C10 58.8(3) .
C7 C8 C9 Fe1 -58.1(3) .
C6 Fe1 C9 C10 -38.1(2) .
C7 Fe1 C9 C10 -82.2(2) .
C2 Fe1 C9 C10 -148.4(6) .
C1 Fe1 C9 C10 43.5(5) .
C3 Fe1 C9 C10 169.4(2) .
C5 Fe1 C9 C10 82.9(3) .
C8 Fe1 C9 C10 -119.2(3) .
C4 Fe1 C9 C10 126.6(2) .
C6 Fe1 C9 C8 81.1(2) .
C7 Fe1 C9 C8 37.0(2) .
C2 Fe1 C9 C8 -29.2(7) .
C1 Fe1 C9 C8 162.7(4) .
C10 Fe1 C9 C8 119.2(3) .
C3 Fe1 C9 C8 -71.4(3) .
C5 Fe1 C9 C8 -157.9(2) .
C4 Fe1 C9 C8 -114.2(3) .
C8 C9 C10 C6 -0.6(4) .
Fe1 C9 C10 C6 58.5(3) .
C8 C9 C10 C11 -179.1(4) .
Fe1 C9 C10 C11 -120.0(4) .
C8 C9 C10 Fe1 -59.1(3) .
C7 C6 C10 C9 0.3(4) .
Fe1 C6 C10 C9 -59.4(3) .
C7 C6 C10 C11 179.0(3) .
Fe1 C6 C10 C11 119.3(3) .
C7 C6 C10 Fe1 59.7(3) .
C6 Fe1 C10 C9 119.5(3) .
C7 Fe1 C10 C9 81.6(2) .
C2 Fe1 C10 C9 161.7(4) .
C1 Fe1 C10 C9 -160.7(2) .
C3 Fe1 C10 C9 -38.3(8) .
C5 Fe1 C10 C9 -117.0(2) .
C8 Fe1 C10 C9 37.8(2) .
C4 Fe1 C10 C9 -75.8(3) .
C7 Fe1 C10 C6 -38.0(2) .
C2 Fe1 C10 C6 42.2(5) .
C1 Fe1 C10 C6 79.7(3) .
C3 Fe1 C10 C6 -157.9(7) .
C5 Fe1 C10 C6 123.5(2) .
C8 Fe1 C10 C6 -81.8(2) .
C9 Fe1 C10 C6 -119.5(3) .
C4 Fe1 C10 C6 164.7(2) .
C6 Fe1 C10 C11 -112.9(4) .
C7 Fe1 C10 C11 -150.9(3) .
C2 Fe1 C10 C11 -70.8(5) .
C1 Fe1 C10 C11 -33.2(4) .
C3 Fe1 C10 C11 89.2(8) .
C5 Fe1 C10 C11 10.5(3) .
C8 Fe1 C10 C11 165.3(3) .
C9 Fe1 C10 C11 127.5(4) .
C4 Fe1 C10 C11 51.8(4) .
N1 N2 C11 C12 0.0(4) .
C17 N2 C11 C12 176.4(3) .
N1 N2 C11 C10 -176.4(3) .
C17 N2 C11 C10 0.1(5) .
C9 C10 C11 N2 -49.2(6) .
C6 C10 C11 N2 132.5(4) .
Fe1 C10 C11 N2 -143.3(3) .
C9 C10 C11 C12 135.2(4) .
C6 C10 C11 C12 -43.1(5) .
Fe1 C10 C11 C12 41.1(5) .
N2 C11 C12 C13 0.1(4) .
C10 C11 C12 C13 176.4(3) .
N2 N1 C13 C12 0.1(4) .
Pd1 N1 C13 C12 -179.0(2) .
N2 N1 C13 C14 -179.7(3) .
Pd1 N1 C13 C14 1.2(5) .
C11 C12 C13 N1 -0.1(4) .
C11 C12 C13 C14 179.7(3) .
C15 O2 C14 O1 -2.2(7) .
C15 O2 C14 C13 179.3(4) .
N1 C13 C14 O1 3.6(6) .
C12 C13 C14 O1 -176.2(4) .
N1 C13 C14 O2 -177.9(3) .
C12 C13 C14 O2 2.3(5) .
C14 O2 C15 C16 141.4(5) .
N1 N2 C17 C18 76.0(4) .
C11 N2 C17 C18 -100.2(4) .
N2 C17 C18 Br1 67.5(3) .
C25 C20 C21 C22 0.3 .
C19 C20 C21 C22 -178.4 .
C20 C21 C22 C23 -0.1 .
C21 C22 C23 C24 -0.1 .
C22 C23 C24 C25 0.1 .
C23 C24 C25 C20 0.1 .
C21 C20 C25 C24 -0.3 .
C19 C20 C25 C24 178.4 .
